data_7232012
loop_
_publ_author_name
'Adonin, Sergey A.'
'Bondarenko, Mikhail A.'
'Novikov, Alexander S.'
'Abramov, Pavel A.'
'Plyusnin, Pavel E.'
'Sokolov, Maxim N.'
'Fedin, Vladimir P.'

_publ_section_title
;
 Halogen bonding-assisted assembly of bromoantimonate(v) and
 polybromide-bromoantimonate-based frameworks
;
_journal_issue 5
_journal_name_full CrystEngComm
_journal_page_first 850
_journal_paper_doi 10.1039/C8CE01944D
_journal_volume 21
_journal_year 2019
_chemical_formula_sum 'C9 H14 Br6 N Sb'
_chemical_formula_weight 737.42
_space_group_crystal_system monoclinic
_space_group_IT_number 14
_space_group_name_Hall '-P 2ybc'
_space_group_name_H-M_alt 'P 1 21/c 1'
_symmetry_space_group_name_Hall '-P 2ybc'
_symmetry_space_group_name_H-M 'P 1 21/c 1'
_atom_sites_solution_hydrogens geom
_atom_sites_solution_primary direct
_atom_sites_solution_secondary difmap
_audit_creation_method SHELXL-2017/1
_audit_update_record
;
2018-10-27 deposited with the CCDC.
2018-12-17 downloaded from the CCDC.
;
_cell_angle_alpha 90
_cell_angle_beta 107.201(3)
_cell_angle_gamma 90
_cell_formula_units_Z 4
_cell_length_a 9.9470(3)
_cell_length_b 11.5017(3)
_cell_length_c 16.4632(5)
_cell_measurement_reflns_used 6488
_cell_measurement_temperature 130(2)
_cell_measurement_theta_max 28.6790
_cell_measurement_theta_min 3.8160
_cell_volume 1799.27(9)
_computing_cell_refinement 'CrysAlisPro 1.171.38.41 (Rigaku OD, 2015)'
_computing_data_collection 'CrysAlisPro 1.171.38.41 (Rigaku OD, 2015)'
_computing_data_reduction 'CrysAlisPro 1.171.38.41 (Rigaku OD, 2015)'
_computing_molecular_graphics 'ShelXle (H\"ubschle, 2011)'
_computing_publication_material 'CIFTAB-2014 (Sheldrick, 2014)'
_computing_structure_refinement 'SHELXL-2014 (Sheldrick, 2014)'
_computing_structure_solution 'SHELXS-2014 (Sheldrick, 2014)'
_diffrn_ambient_temperature 130(2)
_diffrn_detector 'CCD plate'
_diffrn_detector_area_resol_mean 10.6168
_diffrn_detector_type AtlasS2
_diffrn_measured_fraction_theta_full 0.997
_diffrn_measured_fraction_theta_max 0.883
_diffrn_measurement_device 'four-circle diffractometer'
_diffrn_measurement_device_type 'New Xcalibur, AtlasS2'
_diffrn_measurement_method '\w scans'
_diffrn_radiation_monochromator graphite
_diffrn_radiation_probe x-ray
_diffrn_radiation_source 'fine-focus sealed tube'
_diffrn_radiation_type MoK\a
_diffrn_radiation_wavelength 0.71073
_diffrn_reflns_av_R_equivalents 0.0222
_diffrn_reflns_av_unetI/netI 0.0257
_diffrn_reflns_Laue_measured_fraction_full 0.997
_diffrn_reflns_Laue_measured_fraction_max 0.883
_diffrn_reflns_limit_h_max 13
_diffrn_reflns_limit_h_min -12
_diffrn_reflns_limit_k_max 15
_diffrn_reflns_limit_k_min -13
_diffrn_reflns_limit_l_max 21
_diffrn_reflns_limit_l_min -17
_diffrn_reflns_number 13341
_diffrn_reflns_point_group_measured_fraction_full 0.997
_diffrn_reflns_point_group_measured_fraction_max 0.883
_diffrn_reflns_theta_full 25.500
_diffrn_reflns_theta_max 28.921
_diffrn_reflns_theta_min 3.325
_diffrn_source 'sealed X-ray tube'
_exptl_absorpt_coefficient_mu 14.840
_exptl_absorpt_correction_T_max 1.00000
_exptl_absorpt_correction_T_min 0.27133
_exptl_absorpt_correction_type multi-scan
_exptl_absorpt_process_details
;
CrysAlisPro 1.171.38.41 (Rigaku Oxford Diffraction, 2015)
Empirical absorption correction using spherical harmonics,
implemented in SCALE3 ABSPACK scaling algorithm.
;
_exptl_crystal_colour orange
_exptl_crystal_density_diffrn 2.722
_exptl_crystal_description block
_exptl_crystal_F_000 1344
_exptl_crystal_size_max 0.120
_exptl_crystal_size_mid 0.100
_exptl_crystal_size_min 0.050
_refine_diff_density_max 0.684
_refine_diff_density_min -0.988
_refine_diff_density_rms 0.120
_refine_ls_extinction_method none
_refine_ls_goodness_of_fit_ref 1.024
_refine_ls_hydrogen_treatment constr
_refine_ls_matrix_type full
_refine_ls_number_parameters 157
_refine_ls_number_reflns 4208
_refine_ls_number_restraints 0
_refine_ls_restrained_S_all 1.024
_refine_ls_R_factor_all 0.0303
_refine_ls_R_factor_gt 0.0220
_refine_ls_shift/su_max 0.001
_refine_ls_shift/su_mean 0.000
_refine_ls_structure_factor_coef Fsqd
_refine_ls_weighting_details 'w=1/[\s^2^(Fo^2^)+(0.0198P)^2^] where P=(Fo^2^+2Fc^2^)/3'
_refine_ls_weighting_scheme calc
_refine_ls_wR_factor_gt 0.0425
_refine_ls_wR_factor_ref 0.0446
_reflns_Friedel_coverage 0.000
_reflns_number_gt 3610
_reflns_number_total 4208
_reflns_threshold_expression >2\s(I)
_cod_data_source_file c8ce01944d2.cif
_cod_data_source_block 3_a
_cod_depositor_comments 'Adding full bibliography for 7232009--7232019.cif.'
_cod_database_code 7232012
_shelx_shelxl_version_number 2017/1
_shelx_space_group_comment
;
The symmetry employed for this shelxl refinement is uniquely defined
by the following loop, which should always be used as a source of
symmetry information in preference to the above space-group names.
They are only intended as comments.
;
_shelx_estimated_absorpt_t_min 0.269
_shelx_estimated_absorpt_t_max 0.524

loop_
_space_group_symop_operation_xyz
'x, y, z'
'-x, y+1/2, -z+1/2'
'-x, -y, -z'
'x, -y-1/2, z-1/2'

loop_
_atom_site_label
_atom_site_type_symbol
_atom_site_fract_x
_atom_site_fract_y
_atom_site_fract_z
_atom_site_U_iso_or_equiv
_atom_site_adp_type
_atom_site_occupancy
_atom_site_site_symmetry_order
_atom_site_calc_flag
_atom_site_refinement_flags_posn
_atom_site_refinement_flags_adp
_atom_site_refinement_flags_occupancy
C1 C 0.3664(3) 0.2820(2) 0.2279(2) 0.0259(7) Uani 1 1 d . . .
H1A H 0.316282 0.280627 0.166891 0.039 Uiso 1 1 calc R U .
H1B H 0.398766 0.203342 0.246953 0.039 Uiso 1 1 calc R U .
H1C H 0.447671 0.334146 0.238329 0.039 Uiso 1 1 calc R U .
C2 C 0.2681(3) 0.3251(2) 0.2765(2) 0.0217(7) Uani 1 1 d . . .
H2A H 0.185251 0.273131 0.264959 0.026 Uiso 1 1 calc R U .
H2B H 0.317368 0.322263 0.338280 0.026 Uiso 1 1 calc R U .
C3 C 0.0145(3) 0.3645(2) 0.1433(2) 0.0264(7) Uani 1 1 d . . .
H3A H 0.072595 0.314113 0.119253 0.040 Uiso 1 1 calc R U .
H3B H -0.066081 0.392948 0.097525 0.040 Uiso 1 1 calc R U .
H3C H -0.019235 0.320198 0.184220 0.040 Uiso 1 1 calc R U .
C4 C 0.1006(3) 0.4655(2) 0.18731(19) 0.0195(6) Uani 1 1 d . . .
C5 C 0.0599(3) 0.5782(2) 0.1628(2) 0.0252(7) Uani 1 1 d . . .
H5 H -0.024056 0.592045 0.117992 0.030 Uiso 1 1 calc R U .
C6 C 0.1405(3) 0.6704(2) 0.2031(2) 0.0270(7) Uani 1 1 d . . .
H6 H 0.113579 0.747811 0.185584 0.032 Uiso 1 1 calc R U .
C7 C 0.2600(4) 0.6495(2) 0.2686(2) 0.0300(8) Uani 1 1 d . . .
H7 H 0.314864 0.713081 0.297165 0.036 Uiso 1 1 calc R U .
C8 C 0.3020(3) 0.5372(2) 0.2937(2) 0.0237(7) Uani 1 1 d . . .
C9 C 0.4316(4) 0.5124(2) 0.3650(2) 0.0364(9) Uani 1 1 d . . .
H9A H 0.405436 0.477780 0.412555 0.055 Uiso 1 1 calc R U .
H9B H 0.483049 0.585010 0.383641 0.055 Uiso 1 1 calc R U .
H9C H 0.491627 0.458136 0.345577 0.055 Uiso 1 1 calc R U .
N1 N 0.2198(2) 0.44753(18) 0.25163(15) 0.0169(5) Uani 1 1 d . . .
Br1 Br 0.49538(3) 0.27947(2) -0.00384(2) 0.02414(8) Uani 1 1 d . . .
Br2 Br 0.28037(3) 0.50266(2) 0.04883(2) 0.02350(8) Uani 1 1 d . . .
Br3 Br 0.65367(3) 0.49241(2) 0.15400(2) 0.02287(8) Uani 1 1 d . . .
Br4 Br 0.91695(3) 0.52661(2) 0.33854(2) 0.02439(8) Uani 1 1 d . . .
Br5 Br 1.15909(3) 0.33366(2) 0.48291(2) 0.02449(8) Uani 1 1 d . . .
Br6 Br 1.19899(3) 0.64242(2) 0.51074(2) 0.02575(8) Uani 1 1 d . . .
Sb1 Sb 0.500000 0.500000 0.000000 0.01183(6) Uani 1 2 d S . P
Sb2 Sb 1.000000 0.500000 0.500000 0.01300(6) Uani 1 2 d S . P

loop_
_atom_site_aniso_label
_atom_site_aniso_U_11
_atom_site_aniso_U_22
_atom_site_aniso_U_33
_atom_site_aniso_U_23
_atom_site_aniso_U_13
_atom_site_aniso_U_12
C1 0.0312(18) 0.0197(14) 0.027(2) 0.0021(12) 0.0088(16) 0.0059(13)
C2 0.0272(17) 0.0186(13) 0.0184(17) 0.0060(12) 0.0054(14) 0.0021(12)
C3 0.0213(17) 0.0278(15) 0.027(2) -0.0021(13) 0.0022(15) -0.0006(13)
C4 0.0211(17) 0.0238(14) 0.0162(17) 0.0011(12) 0.0095(15) 0.0028(12)
C5 0.0270(18) 0.0303(16) 0.0212(19) 0.0054(13) 0.0116(15) 0.0084(14)
C6 0.0361(19) 0.0192(14) 0.031(2) 0.0037(13) 0.0189(18) 0.0087(14)
C7 0.040(2) 0.0195(15) 0.034(2) -0.0063(14) 0.0175(19) -0.0052(14)
C8 0.0293(18) 0.0241(14) 0.0189(18) -0.0042(13) 0.0088(15) 0.0000(13)
C9 0.038(2) 0.0287(17) 0.034(2) -0.0087(14) -0.0031(19) -0.0039(15)
N1 0.0216(14) 0.0162(11) 0.0146(14) 0.0010(9) 0.0080(12) 0.0015(10)
Br1 0.02336(17) 0.01374(14) 0.0326(2) -0.00094(11) 0.00411(15) -0.00015(11)
Br2 0.01714(16) 0.03293(16) 0.02347(19) 0.00649(12) 0.01068(14) 0.00448(12)
Br3 0.02191(17) 0.02981(16) 0.01266(17) -0.00127(11) -0.00140(13) 0.00287(12)
Br4 0.03235(19) 0.02627(15) 0.01206(17) 0.00109(12) 0.00271(14) 0.00187(13)
Br5 0.02610(17) 0.02281(14) 0.02671(19) 0.00127(12) 0.01113(15) 0.00924(12)
Br6 0.01977(16) 0.02489(15) 0.0314(2) 0.00172(13) 0.00581(15) -0.00759(12)
Sb1 0.01096(13) 0.01321(12) 0.01074(15) -0.00017(9) 0.00233(11) 0.00054(9)
Sb2 0.01243(14) 0.01472(12) 0.01129(15) -0.00013(9) 0.00267(11) 0.00012(10)

loop_
_atom_type_symbol
_atom_type_description
_atom_type_scat_dispersion_real
_atom_type_scat_dispersion_imag
_atom_type_scat_source
C C 0.0033 0.0016 'International Tables Vol C Tables 4.2.6.8 and 6.1.1.4'
N N 0.0061 0.0033 'International Tables Vol C Tables 4.2.6.8 and 6.1.1.4'
Br Br -0.2901 2.4595 'International Tables Vol C Tables 4.2.6.8 and 6.1.1.4'
Sb Sb -0.5866 1.5461 'International Tables Vol C Tables 4.2.6.8 and 6.1.1.4'
H H 0.0000 0.0000 'International Tables Vol C Tables 4.2.6.8 and 6.1.1.4'

loop_
_geom_angle_atom_site_label_1
_geom_angle_atom_site_label_2
_geom_angle_atom_site_label_3
_geom_angle
_geom_angle_site_symmetry_1
_geom_angle_site_symmetry_3
C2 C1 H1A 109.5 . .
C2 C1 H1B 109.5 . .
H1A C1 H1B 109.5 . .
C2 C1 H1C 109.5 . .
H1A C1 H1C 109.5 . .
H1B C1 H1C 109.5 . .
N1 C2 C1 111.4(2) . .
N1 C2 H2A 109.3 . .
C1 C2 H2A 109.3 . .
N1 C2 H2B 109.3 . .
C1 C2 H2B 109.3 . .
H2A C2 H2B 108.0 . .
C4 C3 H3A 109.5 . .
C4 C3 H3B 109.5 . .
H3A C3 H3B 109.5 . .
C4 C3 H3C 109.5 . .
H3A C3 H3C 109.5 . .
H3B C3 H3C 109.5 . .
N1 C4 C5 119.0(3) . .
N1 C4 C3 120.3(2) . .
C5 C4 C3 120.7(3) . .
C6 C5 C4 120.2(3) . .
C6 C5 H5 119.9 . .
C4 C5 H5 119.9 . .
C7 C6 C5 119.4(3) . .
C7 C6 H6 120.3 . .
C5 C6 H6 120.3 . .
C6 C7 C8 121.0(3) . .
C6 C7 H7 119.5 . .
C8 C7 H7 119.5 . .
N1 C8 C7 118.0(3) . .
N1 C8 C9 120.1(3) . .
C7 C8 C9 121.9(3) . .
C8 C9 H9A 109.5 . .
C8 C9 H9B 109.5 . .
H9A C9 H9B 109.5 . .
C8 C9 H9C 109.5 . .
H9A C9 H9C 109.5 . .
H9B C9 H9C 109.5 . .
C4 N1 C8 122.4(2) . .
C4 N1 C2 119.5(2) . .
C8 N1 C2 118.1(3) . .
Br1 Sb1 Br1 180.0 3_665 .
Br1 Sb1 Br2 89.487(8) 3_665 .
Br1 Sb1 Br2 90.513(8) . .
Br1 Sb1 Br2 90.513(8) 3_665 3_665
Br1 Sb1 Br2 89.487(8) . 3_665
Br2 Sb1 Br2 180.0 . 3_665
Br1 Sb1 Br3 90.478(9) 3_665 .
Br1 Sb1 Br3 89.522(9) . .
Br2 Sb1 Br3 90.261(10) . .
Br2 Sb1 Br3 89.740(10) 3_665 .
Br1 Sb1 Br3 89.523(9) 3_665 3_665
Br1 Sb1 Br3 90.477(9) . 3_665
Br2 Sb1 Br3 89.740(10) . 3_665
Br2 Sb1 Br3 90.260(10) 3_665 3_665
Br3 Sb1 Br3 180.0 . 3_665
Br6 Sb2 Br6 180.0 3_766 .
Br6 Sb2 Br5 90.271(10) 3_766 .
Br6 Sb2 Br5 89.730(10) . .
Br6 Sb2 Br5 89.728(10) 3_766 3_766
Br6 Sb2 Br5 90.271(10) . 3_766
Br5 Sb2 Br5 180.0 . 3_766
Br6 Sb2 Br4 90.040(11) 3_766 3_766
Br6 Sb2 Br4 89.960(10) . 3_766
Br5 Sb2 Br4 90.268(10) . 3_766
Br5 Sb2 Br4 89.731(10) 3_766 3_766
Br6 Sb2 Br4 89.961(11) 3_766 .
Br6 Sb2 Br4 90.039(10) . .
Br5 Sb2 Br4 89.732(10) . .
Br5 Sb2 Br4 90.269(10) 3_766 .
Br4 Sb2 Br4 180.0 3_766 .

loop_
_geom_bond_atom_site_label_1
_geom_bond_atom_site_label_2
_geom_bond_distance
C1 C2 1.519(4)
C1 H1A 0.9800
C1 H1B 0.9800
C1 H1C 0.9800
C2 N1 1.506(3)
C2 H2A 0.9900
C2 H2B 0.9900
C3 C4 1.497(4)
C3 H3A 0.9800
C3 H3B 0.9800
C3 H3C 0.9800
C4 N1 1.352(4)
C4 C5 1.382(4)
C5 C6 1.376(4)
C5 H5 0.9500
C6 C7 1.369(5)
C6 H6 0.9500
C7 C8 1.383(4)
C7 H7 0.9500
C8 N1 1.370(4)
C8 C9 1.492(5)
C9 H9A 0.9800
C9 H9B 0.9800
C9 H9C 0.9800
Br1 Sb1 2.5374(3)
Br2 Sb1 2.5413(3)
Br3 Sb1 2.5455(3)
Br4 Sb2 2.5580(3)
Br5 Sb2 2.5509(3)
Br6 Sb2 2.5348(3)
